data_4001620
loop_
_publ_author_name
'Polyakov, Alexey O.'
'Arkenbout, Anne H.'
'Baas, Jacob'
'Blake, Graeme R.'
'Meetsma, Auke'
'Caretta, Antonio'
'van Loosdrecht, Paul H. M.'
'Palstra, Thomas T. M.'

_publ_section_related_literature
;
;
_publ_section_title
;
 Coexisting Ferromagnetic and Ferroelectric Order in a CuCl4-based
 Organic--Inorganic Hybrid
;
_journal_issue 1
_journal_name_full 'Chemistry of Materials'
_journal_page_first 133
_journal_paper_doi 10.1021/cm2023696
_journal_volume 24
_journal_year 2012
_chemical_compound_source 'see text'
_chemical_formula_moiety '2(C8 H12 N), Cl4 Cu'
_chemical_formula_sum 'C16 H24 Cl4 Cu N2'
_chemical_formula_weight 449.74
_chemical_name_systematic ?
_space_group_IT_number 61
_symmetry_cell_setting orthorhombic
_symmetry_Int_Tables_number 61
_symmetry_space_group_name_Hall '-P 2ac 2ab'
_symmetry_space_group_name_H-M 'P b c a'
_atom_sites_solution_hydrogens geom
_atom_sites_solution_primary heavy
_atom_sites_solution_secondary direct
_audit_creation_date '2007-09-27  15:01:04'
_audit_creation_method
;
 PLATON <TABLE ACC> option    (version :: 250307)
 SHELXL97-2 & Manual Editing 
;
_audit_update_record
;
?

2008-05-06 # Formatted by publCIF
;
_cell_angle_alpha 90
_cell_angle_beta 90
_cell_angle_gamma 90
_cell_formula_units_Z 4
_cell_length_a 7.2099(9)
_cell_length_b 7.2664(9)
_cell_length_c 38.238(5)
_cell_measurement_reflns_used 8650
_cell_measurement_temperature 100(1)
_cell_measurement_theta_max 29.53
_cell_measurement_theta_min 2.83
_cell_volume 2003.3(4)
_computing_cell_refinement 'SAINT-Plus (Bruker, 2006)'
_computing_data_collection 'SMART (Bruker, 2006)'
_computing_data_reduction 'SAINT-Plus (Bruker, 2006)'
_computing_molecular_graphics
;
 DIAMOND (Brandenburg, 2006)
 PLATON (Spek, 2003)
 PLUTO (Meetsma, 2007) 
;
_computing_publication_material 'PLATON (Spek, 2003)'
_computing_structure_refinement 'SHELXL-97 (Sheldrick, 1997)'
_computing_structure_solution
;
 DIRDIF-99 (Beurskens et al., 1999)
;
_diffrn_ambient_temperature 100(1)
_diffrn_detector_area_resol_mean 66.06
_diffrn_measured_fraction_theta_full 0.976
_diffrn_measured_fraction_theta_max 0.939
_diffrn_measurement_device_type
;
  Bruker Smart Apex; CCD area detector 
;
_diffrn_measurement_method '\f and \w scans'
_diffrn_radiation_detector
;
  CCD area-detector
;
_diffrn_radiation_monochromator 'parallel mounted graphite'
_diffrn_radiation_source 'fine focus sealed Siemens Mo tube '
_diffrn_radiation_type MoK\a
_diffrn_radiation_wavelength 0.71073
_diffrn_reflns_av_R_equivalents 0.0344
_diffrn_reflns_av_sigmaI/netI 0.0251
_diffrn_reflns_limit_h_max 8
_diffrn_reflns_limit_h_min -9
_diffrn_reflns_limit_k_max 9
_diffrn_reflns_limit_k_min -9
_diffrn_reflns_limit_l_max 50
_diffrn_reflns_limit_l_min -50
_diffrn_reflns_number 14376
_diffrn_reflns_reduction_process
;
 Intensity data were corrected for Lorentz and polarization
  effects, decay and absorption and reduced to F~o~^2^
  using SAINT-Plus & SADABS (Bruker, 2006).
;
_diffrn_reflns_theta_full 25.00
_diffrn_reflns_theta_max 28.27
_diffrn_reflns_theta_min 3.02
_diffrn_standards_decay_% 0
_diffrn_standards_number 0
_exptl_absorpt_coefficient_mu 1.623
_exptl_absorpt_correction_T_max 0.8230
_exptl_absorpt_correction_T_min 0.4470
_exptl_absorpt_correction_type multi-scan
_exptl_absorpt_process_details '(SADABS, (Bruker, 2006))'
_exptl_crystal_colour orange
_exptl_crystal_density_diffrn 1.491
_exptl_crystal_density_method 'not measured'
_exptl_crystal_description platelet
_exptl_crystal_F_000 924
_exptl_crystal_size_max 0.51
_exptl_crystal_size_mid 0.49
_exptl_crystal_size_min 0.12
_refine_diff_density_max 0.733
_refine_diff_density_min -0.605
_refine_diff_density_rms 0.121
_refine_ls_extinction_method none
_refine_ls_goodness_of_fit_ref 1.329
_refine_ls_hydrogen_treatment constr
_refine_ls_matrix_type full
_refine_ls_number_parameters 107
_refine_ls_number_reflns 2340
_refine_ls_number_restraints 0
_refine_ls_restrained_S_all 1.329
_refine_ls_R_factor_all 0.0437
_refine_ls_R_factor_gt 0.0400
_refine_ls_shift/su_max 0.000
_refine_ls_shift/su_mean 0.000
_refine_ls_structure_factor_coef Fsqd
_refine_ls_weighting_details 'calc w=1/[\s^2^(Fo^2^)+(0.0P)^2^+9.9068P] where P=(Fo^2^+2Fc^2^)/3'
_refine_ls_weighting_scheme calc
_refine_ls_wR_factor_gt 0.1106
_refine_ls_wR_factor_ref 0.1120
_reflns_number_gt 2163
_reflns_number_total 2340
_reflns_threshold_expression I>2\s(I)
_cod_data_source_file cm2023696_si_001.cif
_cod_data_source_block DATNAM
_cod_database_code 4001620
_vrn_publ_code_void_volume 70.6
_vrn_publ_code_frame_time_sec 5.0
_vrn_publ_code_meas_time_hour 5.5

loop_
_symmetry_equiv_pos_site_id
_symmetry_equiv_pos_as_xyz
1 x,y,z
2 1/2-x,-y,1/2+z
3 1/2+x,1/2-y,-z
4 -x,1/2+y,1/2-z
5 -x,-y,-z
6 1/2+x,y,1/2-z
7 1/2-x,1/2+y,z
8 x,1/2-y,1/2+z

loop_
_atom_site_aniso_label
_atom_site_aniso_U_11
_atom_site_aniso_U_22
_atom_site_aniso_U_33
_atom_site_aniso_U_23
_atom_site_aniso_U_13
_atom_site_aniso_U_12
N 0.0180(15) 0.0196(14) 0.0119(13) -0.0003(12) -0.0003(12) 0.0007(13)
C1 0.0199(19) 0.0210(17) 0.0120(15) 0.0011(13) 0.0006(14) -0.0029(15)
C2 0.032(2) 0.0196(17) 0.0120(16) -0.0007(14) 0.0014(15) -0.0050(16)
C3 0.0239(19) 0.0173(17) 0.0124(15) -0.0024(13) -0.0007(14) -0.0023(15)
C4 0.024(2) 0.0201(18) 0.0217(19) -0.0007(15) 0.0007(16) 0.0026(16)
C5 0.030(2) 0.031(2) 0.0184(18) -0.0044(16) 0.0072(16) -0.0008(18)
C6 0.037(2) 0.028(2) 0.0144(17) 0.0008(15) -0.0011(17) -0.0066(19)
C7 0.035(3) 0.028(2) 0.022(2) 0.0021(16) -0.0064(18) 0.0061(19)
C8 0.026(2) 0.027(2) 0.0193(18) -0.0031(16) 0.0014(16) 0.0056(17)
Cu 0.0132(3) 0.0118(3) 0.0120(3) -0.0002(2) 0.0001(2) -0.0022(2)
Cl1 0.0183(4) 0.0171(4) 0.0126(4) -0.0003(3) 0.0000(3) -0.0003(3)
Cl2 0.0133(4) 0.0136(4) 0.0179(4) 0.0003(3) 0.0001(3) -0.0017(3)

loop_
_atom_site_label
_atom_site_type_symbol
_atom_site_thermal_displace_type
_atom_site_fract_x
_atom_site_fract_y
_atom_site_fract_z
_atom_site_occupancy
_atom_site_U_iso_or_equiv
N N Uani 1.0138(4) 0.0064(4) 0.55580(7) 1.000 0.0165(8)
C1 C Uani 0.9605(6) -0.0433(5) 0.59223(9) 1.000 0.0176(10)
C2 C Uani 1.0436(6) 0.0920(5) 0.61820(9) 1.000 0.0212(10)
C3 C Uani 1.0184(6) 0.0273(5) 0.65541(9) 1.000 0.0179(10)
C4 C Uani 0.8791(6) 0.0978(5) 0.67676(10) 1.000 0.0219(11)
C5 C Uani 0.8605(6) 0.0357(6) 0.71109(10) 1.000 0.0265(11)
C6 C Uani 0.9804(7) -0.0957(6) 0.72429(10) 1.000 0.0265(11)
C7 C Uani 1.1182(7) -0.1673(6) 0.70311(11) 1.000 0.0283(14)
C8 C Uani 1.1375(6) -0.1052(6) 0.66918(10) 1.000 0.0241(11)
Cu Cu Uani 0.00000 0.00000 0.00000 1.000 0.0123(2)
Cl1 Cl Uani 0.03423(12) 0.01365(12) 0.05984(2) 1.000 0.0160(2)
Cl2 Cl Uani 0.21493(11) 0.22950(11) -0.00597(2) 1.000 0.0149(2)
H1 H Uiso 1.00485 -0.16910 0.59760 1.000 0.0211
H1' H Uiso 0.82362 -0.04248 0.59440 1.000 0.0211
H2 H Uiso 1.17755 0.10695 0.61326 1.000 0.0254
H2' H Uiso 0.98343 0.21355 0.61530 1.000 0.0254
H4 H Uiso 0.79652 0.18842 0.66792 1.000 0.0264
H5 H Uiso 0.76482 0.08388 0.72551 1.000 0.0315
H6 H Uiso 0.96822 -0.13651 0.74778 1.000 0.0315
H7 H Uiso 1.19945 -0.25918 0.71191 1.000 0.0340
H8 H Uiso 1.23375 -0.15377 0.65495 1.000 0.0291
H9 H Uiso 0.97516 0.12294 0.55104 1.000 0.0247
H9' H Uiso 0.95965 -0.07338 0.54056 1.000 0.0247
H9" H Uiso 1.13931 -0.00002 0.55354 1.000 0.0247

loop_
_atom_type_symbol
_atom_type_description
_atom_type_scat_dispersion_real
_atom_type_scat_dispersion_imag
_atom_type_scat_source
N N 0.0061 0.0033 'International Tables Vol C Tables 4.2.6.8 and 6.1.1.4'
Cu Cu 0.3201 1.2651 'International Tables Vol C Tables 4.2.6.8 and 6.1.1.4'
Cl Cl 0.1484 0.1585 'International Tables Vol C Tables 4.2.6.8 and 6.1.1.4'
H H 0.0000 0.0000 'International Tables Vol C Tables 4.2.6.8 and 6.1.1.4'
C C 0.0033 0.0016 'International Tables Vol C Tables 4.2.6.8 and 6.1.1.4'

loop_
_geom_angle_atom_site_label_1
_geom_angle_atom_site_label_2
_geom_angle_atom_site_label_3
_geom_angle
_geom_angle_site_symmetry_1
_geom_angle_site_symmetry_3
_geom_angle_publ_flag
Cl2 Cu Cl2 90.36(3) 3_455 5_555 yes
Cl2 Cu Cl2 180.00 3_455 7_545 yes
Cl1 Cu Cl2 89.72(3) 5_555 5_555 yes
Cl1 Cu Cl2 88.17(3) 5_555 7_545 yes
Cl2 Cu Cl2 89.64(3) 5_555 7_545 yes
Cl1 Cu Cl2 89.72(3) . . yes
Cl1 Cu Cl2 88.17(3) . 3_455 yes
Cl1 Cu Cl1 180.00 . 5_555 yes
Cl1 Cu Cl2 90.28(3) . 5_555 yes
Cl1 Cu Cl2 91.83(3) . 7_545 yes
Cl2 Cu Cl2 89.64(3) . 3_455 yes
Cl1 Cu Cl2 90.28(3) 5_555 . yes
Cl2 Cu Cl2 180.00 . 5_555 yes
Cl2 Cu Cl2 90.36(3) . 7_545 yes
Cl1 Cu Cl2 91.83(3) 5_555 3_455 yes
Cu Cl2 Cu 169.15(3) . 3_555 yes
H9 N H9" 109.00 . . no
H9' N H9" 109.00 . . no
C1 N H9" 109.00 . . no
C1 N H9 109.00 . . no
C1 N H9' 109.00 . . no
H9 N H9' 109.00 . . no
N C1 C2 110.6(3) . . yes
C1 C2 C3 111.5(3) . . no
C2 C3 C8 119.8(4) . . no
C4 C3 C8 118.5(3) . . no
C2 C3 C4 121.7(3) . . no
C3 C4 C5 120.2(4) . . no
C4 C5 C6 120.4(4) . . no
C5 C6 C7 119.7(4) . . no
C6 C7 C8 120.0(4) . . no
C3 C8 C7 121.3(4) . . no
N C1 H1 110.00 . . no
N C1 H1' 110.00 . . no
C2 C1 H1 110.00 . . no
C2 C1 H1' 110.00 . . no
H1 C1 H1' 108.00 . . no
C1 C2 H2' 109.00 . . no
C3 C2 H2 109.00 . . no
C3 C2 H2' 109.00 . . no
H2 C2 H2' 108.00 . . no
C1 C2 H2 109.00 . . no
C5 C4 H4 120.00 . . no
C3 C4 H4 120.00 . . no
C4 C5 H5 120.00 . . no
C6 C5 H5 120.00 . . no
C7 C6 H6 120.00 . . no
C5 C6 H6 120.00 . . no
C6 C7 H7 120.00 . . no
C8 C7 H7 120.00 . . no
C3 C8 H8 119.00 . . no
C7 C8 H8 119.00 . . no

loop_
_geom_bond_atom_site_label_1
_geom_bond_atom_site_label_2
_geom_bond_distance
_geom_bond_site_symmetry_2
_geom_bond_publ_flag
Cu Cl2 2.2879(9) . yes
Cu Cl2 2.8531(9) 3_455 yes
Cu Cl1 2.3036(8) 5_555 yes
Cu Cl2 2.2879(9) 5_555 yes
Cu Cl2 2.8531(9) 7_545 yes
Cu Cl1 2.3036(8) . yes
N C1 1.490(4) . yes
N H9" 0.9100 . no
N H9' 0.9100 . no
N H9 0.9100 . no
C1 C2 1.520(5) . no
C2 C3 1.510(5) . no
C3 C8 1.393(6) . no
C3 C4 1.392(6) . no
C4 C5 1.395(5) . no
C5 C6 1.383(6) . no
C6 C7 1.383(7) . no
C7 C8 1.381(6) . no
C1 H1' 0.9900 . no
C1 H1 0.9900 . no
C2 H2 0.9900 . no
C2 H2' 0.9900 . no
C4 H4 0.9500 . no
C5 H5 0.9500 . no
C6 H6 0.9500 . no
C7 H7 0.9500 . no
C8 H8 0.9500 . no

loop_
_geom_contact_atom_site_label_1
_geom_contact_atom_site_label_2
_geom_contact_distance
_geom_contact_site_symmetry_2
_geom_contact_publ_flag
Cu H9' 3.7000 2_554 no
Cu H9" 3.3100 2_654 no
Cu H9 3.3700 4_645 no
Cu H9' 3.4800 4_655 no
Cu H9' 3.7000 6_455 no
Cu H9" 3.3100 6_355 no
Cu H9 3.3700 8_454 no
Cl1 Cl2 3.2388(12) . no
Cl1 N 3.266(3) 2_654 no
Cl1 Cl2 3.6092(12) 3_455 no
Cl1 Cl2 3.2545(12) 5_555 no
Cl1 N 3.494(3) 8_454 no
Cl1 C2 3.633(4) 8_454 no
Cl2 Cl1 3.2388(12) . no
Cl2 Cl1 3.6092(12) 3_555 no
Cl2 N 3.302(3) 6_455 no
Cl2 Cl2 3.6459(12) 3_455 no
Cl2 Cl2 3.6459(12) 3_555 no
Cl2 N 3.225(3) 4_655 no
Cl2 N 3.371(3) 8_454 no
Cl2 Cl1 3.2545(12) 5_555 no
Cl2 Cl2 3.6682(12) 7_545 no
Cl2 Cl2 3.6682(12) 7_555 no
Cl1 H1' 2.9100 2_554 no
Cl1 H9" 2.3700 2_654 no
Cl1 H2 3.0400 2_654 no
Cl1 H2' 2.9300 8_454 no
Cl1 H9 2.7000 8_454 no
Cl2 H9' 3.1200 6_455 no
Cl2 H9 2.6600 6_455 no
Cl2 H9' 2.3200 4_655 no
Cl2 H9" 3.0100 2_654 no
Cl2 H9" 3.0600 8_454 no
Cl2 H9 2.9800 8_454 no
N Cl2 3.302(3) 6_555 no
N Cl1 3.494(3) 8_655 no
N Cl2 3.225(3) 4_645 no
N Cl1 3.266(3) 2_655 no
N Cl2 3.371(3) 8_655 no
C2 Cl1 3.633(4) 8_655 no
C2 H8 2.8200 7_755 no
C3 H8 2.9300 7_755 no
C6 H5 2.9200 7_645 no
C6 H5 3.1000 6_556 no
C8 H1 2.9400 . no
H1 C8 2.9400 . no
H1 Cl1 2.9000 8_645 no
H1' Cl1 2.9100 2_555 no
H2 H8 2.4400 7_755 no
H2 Cl1 3.0400 2_655 no
H2 H9" 2.4300 . no
H2 H8 2.5100 . no
H2' Cl1 2.9300 8_655 no
H2' H9 2.5400 . no
H2' H4 2.4300 . no
H4 H2' 2.4300 . no
H5 C6 3.1000 6_456 no
H5 C6 2.9200 7_655 no
H8 H2 2.4400 7_745 no
H8 H2 2.5100 . no
H8 C2 2.8200 7_745 no
H8 C3 2.9300 7_745 no
H9 H2' 2.5400 . no
H9 Cu 3.3700 4_655 no
H9 Cl2 2.6600 6_555 no
H9 Cl2 2.9800 8_655 no
H9 Cu 3.3700 8_655 no
H9 Cl1 2.7000 8_655 no
H9' Cu 3.4800 4_645 no
H9' Cl2 3.1200 6_555 no
H9' Cl2 2.3200 4_645 no
H9' Cu 3.7000 6_555 no
H9' Cu 3.7000 2_555 no
H9' Cu 3.4800 8_645 no
H9" Cl1 2.3700 2_655 no
H9" Cu 3.3100 6_655 no
H9" Cl2 3.0600 8_655 no
H9" Cl2 3.0100 2_655 no
H9" H2 2.4300 . no
H9" Cu 3.3100 2_655 no

loop_
_geom_hbond_atom_site_label_D
_geom_hbond_atom_site_label_H
_geom_hbond_atom_site_label_A
_geom_hbond_distance_DH
_geom_hbond_distance_HA
_geom_hbond_distance_DA
_geom_hbond_angle_DHA
_geom_hbond_site_symmetry_A
_geom_hbond_publ_flag
N H9 Cl2 0.9100 2.6600 3.302(3) 128.00 6_555 yes
N H9 Cl1 0.9100 2.7000 3.494(3) 147.00 8_655 yes
N H9' Cl2 0.9100 2.3200 3.225(3) 172.00 4_645 yes
N H9" Cl1 0.9100 2.3700 3.266(3) 169.00 2_655 yes

loop_
_geom_torsion_atom_site_label_1
_geom_torsion_atom_site_label_2
_geom_torsion_atom_site_label_3
_geom_torsion_atom_site_label_4
_geom_torsion
_geom_torsion_publ_flag
N C1 C2 C3 -170.6(3) no
C1 C2 C3 C4 -100.5(4) no
C1 C2 C3 C8 80.0(5) no
C2 C3 C4 C5 -179.6(4) no
C8 C3 C4 C5 -0.1(6) no
C2 C3 C8 C7 180.0(4) no
C4 C3 C8 C7 0.5(6) no
C3 C4 C5 C6 0.3(6) no
C4 C5 C6 C7 -0.8(7) no
C5 C6 C7 C8 1.1(7) no
C6 C7 C8 C3 -1.0(7) no
